data_7011779
loop_
_publ_author_name
'Czerwieniec, Rafal'
'Kapturkiewicz, Andrzej'
'Anulewicz-Ostrowska, Romana'
'Nowacki, Jacek'

_publ_section_title
;
 ReI(CO)3+ complexes with N???O??? bidentate ligands
;
_journal_issue 18
_journal_name_full 'Journal of the Chemical Society, Dalton Transactions'
_journal_page_first 3434
_journal_paper_doi 10.1039/b204020D
_journal_year 2002
_chemical_formula_sum 'C23 H18 Cl2 N3 O4 Re'
_chemical_formula_weight 657.50
_chemical_name_systematic
; 
? 
;
_space_group_IT_number 14
_symmetry_cell_setting monoclinic
_symmetry_space_group_name_Hall '-P 2ybc'
_symmetry_space_group_name_H-M 'P 1 21/c 1'
_atom_sites_solution_hydrogens geom
_atom_sites_solution_primary direct
_atom_sites_solution_secondary difmap
_audit_creation_method SHELXL
_cell_angle_alpha 90.00
_cell_angle_beta 107.96(3)
_cell_angle_gamma 90.00
_cell_formula_units_Z 4
_cell_length_a 14.878(3)
_cell_length_b 15.228(3)
_cell_length_c 11.207(2)
_cell_measurement_temperature 293(2)
_cell_volume 2415.4(9)
_computing_cell_refinement 'KUMA CCD RED'
_computing_data_collection 'KUMA CCD'
_computing_data_reduction 'KUMA CCD RED'
_computing_structure_refinement 'SHELXL-97 (Sheldrick, 1997)'
_computing_structure_solution 'SHELXS-86 (Sheldrick, 1990)'
_diffrn_ambient_temperature 293(2)
_diffrn_radiation_monochromator graphite
_diffrn_radiation_source 'fine-focus sealed tube'
_diffrn_radiation_type MoK\a
_diffrn_radiation_wavelength 0.71073
_diffrn_reflns_av_R_equivalents 0.0901
_diffrn_reflns_av_sigmaI/netI 0.0883
_diffrn_reflns_limit_h_max 20
_diffrn_reflns_limit_h_min -19
_diffrn_reflns_limit_k_max 20
_diffrn_reflns_limit_k_min -20
_diffrn_reflns_limit_l_max 15
_diffrn_reflns_limit_l_min -12
_diffrn_reflns_number 14280
_diffrn_reflns_theta_max 22.50
_diffrn_reflns_theta_min 3.17
_exptl_absorpt_coefficient_mu 5.286
_exptl_absorpt_correction_T_max 0.713
_exptl_absorpt_correction_T_min 0.465
_exptl_absorpt_correction_type numerical
_exptl_crystal_density_diffrn 1.808
_exptl_crystal_F_000 1272
_exptl_crystal_size_max 0.2
_exptl_crystal_size_mid 0.1
_exptl_crystal_size_min 0.1
_refine_diff_density_max 0.773
_refine_diff_density_min -0.566
_refine_diff_density_rms 0.125
_refine_ls_extinction_method none
_refine_ls_goodness_of_fit_all 0.958
_refine_ls_goodness_of_fit_obs 1.022
_refine_ls_matrix_type full
_refine_ls_number_parameters 316
_refine_ls_number_reflns 3136
_refine_ls_number_restraints 0
_refine_ls_restrained_S_all 0.957
_refine_ls_restrained_S_obs 1.022
_refine_ls_R_factor_all 0.0828
_refine_ls_R_factor_obs 0.0461
_refine_ls_shift/esd_max 0.380
_refine_ls_shift/esd_mean 0.008
_refine_ls_structure_factor_coef Fsqd
_refine_ls_weighting_details 'w=1/[\s^2^(Fo^2^)+(0.0302P)^2^+0.0000P] where P=(Fo^2^+2Fc^2^)/3'
_refine_ls_weighting_scheme calc
_refine_ls_wR_factor_all 0.0915
_refine_ls_wR_factor_obs 0.0795
_reflns_number_observed 2176
_reflns_number_total 3142
_reflns_observed_criterion >2sigma(I)
_cod_data_source_file b204020D.txt
_cod_data_source_block Re(CO)3(BIP)pyr
_cod_depositor_comments
;
The following automatic conversions were performed:

'_refine_ls_weighting_scheme' value 'calc
w=1/[\s^2^(Fo^2^)+(0.0302P)^2^+0.0000P] where P=(Fo^2^+2Fc^2^)/3' was
changed to 'calc'. New tag '_refine_ls_weighting_details' was
created. The value of the new tag was set to
'w=1/[\s^2^(Fo^2^)+(0.0302P)^2^+0.0000P] where P=(Fo^2^+2Fc^2^)/3'.

Automatic conversion script
Id: cif_fix_values 3143 2015-03-26 13:38:13Z robertas 
;
_cod_original_cell_volume 2415.4(8)
_cod_original_sg_symbol_H-M P2(1)/c
_cod_database_code 7011779

loop_
_symmetry_equiv_pos_as_xyz
'x, y, z'
'-x, y+1/2, -z+1/2'
'-x, -y, -z'
'x, -y-1/2, z-1/2'

loop_
_atom_site_aniso_label
_atom_site_aniso_U_11
_atom_site_aniso_U_22
_atom_site_aniso_U_33
_atom_site_aniso_U_23
_atom_site_aniso_U_13
_atom_site_aniso_U_12
Re 0.0603(3) 0.0511(3) 0.0350(2) -0.0008(3) 0.0153(2) 0.0049(3)
C1 0.046(8) 0.056(8) 0.035(6) 0.002(6) 0.011(6) 0.015(6)
N1 0.044(6) 0.044(5) 0.040(5) -0.001(4) 0.014(5) 0.001(5)
C2 0.045(7) 0.055(7) 0.039(6) 0.007(6) 0.021(6) 0.002(6)
C3 0.069(9) 0.058(8) 0.048(7) 0.004(7) 0.025(7) 0.003(7)
C4 0.062(10) 0.054(9) 0.068(9) 0.008(7) 0.023(8) -0.013(7)
C5 0.064(9) 0.074(9) 0.063(9) 0.021(8) 0.035(8) 0.001(7)
C6 0.053(8) 0.045(7) 0.047(7) -0.009(6) 0.013(6) -0.004(6)
C7 0.038(7) 0.056(7) 0.033(6) 0.006(6) 0.002(6) 0.009(6)
N2 0.040(5) 0.044(5) 0.036(4) -0.002(5) 0.008(4) -0.004(5)
C8 0.104(12) 0.069(9) 0.040(7) -0.025(7) 0.029(8) -0.013(9)
C9 0.048(8) 0.031(6) 0.044(6) -0.004(5) 0.016(6) -0.006(5)
C10 0.064(9) 0.048(8) 0.068(8) -0.011(7) 0.038(8) -0.005(7)
C11 0.084(12) 0.040(8) 0.085(10) 0.000(7) 0.021(9) 0.006(8)
C12 0.076(11) 0.044(9) 0.083(10) 0.008(7) 0.018(9) -0.003(8)
C13 0.063(9) 0.067(9) 0.057(8) 0.001(7) 0.027(8) -0.005(7)
C14 0.043(8) 0.046(7) 0.049(7) 0.006(6) 0.019(6) 0.005(6)
O1 0.056(5) 0.051(5) 0.059(5) -0.015(4) 0.030(4) -0.010(4)
N3 0.045(6) 0.043(6) 0.050(6) 0.000(5) 0.021(5) -0.006(5)
C15 0.058(9) 0.054(8) 0.046(7) -0.009(7) 0.012(7) 0.001(7)
C16 0.069(10) 0.051(9) 0.079(11) 0.016(8) 0.010(9) 0.008(7)
C17 0.072(11) 0.053(10) 0.105(12) 0.012(9) 0.040(10) 0.015(8)
C18 0.064(10) 0.052(9) 0.104(12) -0.025(9) 0.009(9) -0.004(8)
C19 0.051(9) 0.054(9) 0.074(10) -0.006(7) 0.013(8) 0.003(7)
C20 0.119(11) 0.042(7) 0.042(7) -0.002(6) 0.027(7) 0.017(7)
O2 0.164(10) 0.103(7) 0.051(5) 0.004(5) 0.060(6) 0.030(6)
C21 0.064(9) 0.069(9) 0.032(6) -0.005(6) 0.023(6) -0.006(7)
O3 0.110(8) 0.053(5) 0.075(6) 0.020(5) 0.027(6) 0.025(5)
C22 0.085(11) 0.079(10) 0.048(8) 0.031(7) 0.031(8) 0.018(8)
O4 0.075(7) 0.092(7) 0.075(6) -0.017(5) 0.005(6) -0.006(6)
Cl1 0.167(5) 0.122(4) 0.149(4) -0.041(3) 0.076(4) -0.017(3)
Cl2 0.221(6) 0.177(5) 0.202(5) -0.001(5) 0.120(5) -0.067(5)
C99 0.240(21) 0.085(12) 0.184(19) -0.051(11) 0.171(18) -0.064(12)

loop_
_atom_site_label
_atom_site_type_symbol
_atom_site_fract_x
_atom_site_fract_y
_atom_site_fract_z
_atom_site_U_iso_or_equiv
_atom_site_thermal_displace_type
_atom_site_occupancy
_atom_site_calc_flag
_atom_site_refinement_flags
_atom_site_disorder_group
Re Re 0.31166(3) 0.51148(3) 0.25056(4) 0.0487(2) Uani 1 d . .
C1 C 0.3012(7) 0.4355(7) -0.0089(9) 0.046(3) Uani 1 d . .
N1 N 0.3254(6) 0.4489(5) -0.1177(7) 0.042(2) Uani 1 d . .
C2 C 0.3758(7) 0.5253(7) -0.1032(9) 0.044(3) Uani 1 d . .
C3 C 0.4168(8) 0.5682(8) -0.1835(11) 0.057(3) Uani 1 d . .
H3 H 0.4136(8) 0.5454(8) -0.2617(11) 0.181(76) Uiso 1 calc R .
C4 C 0.4687(8) 0.6799(8) -0.0261(11) 0.061(4) Uani 1 d . .
H4 H 0.5004(8) 0.7327(8) -0.0016(11) 0.065(36) Uiso 1 calc R .
C5 C 0.4623(8) 0.6456(9) -0.1406(12) 0.064(3) Uani 1 d . .
H5 H 0.4900(8) 0.6761(9) -0.1921(12) 0.062(34) Uiso 1 calc R .
C6 C 0.4286(7) 0.6374(7) 0.0549(10) 0.049(3) Uani 1 d . .
H6 H 0.4323(7) 0.6606(7) 0.1330(10) 0.051(31) Uiso 1 calc R .
C7 C 0.3831(7) 0.5588(7) 0.0137(9) 0.044(3) Uani 1 d . .
N2 N 0.3343(5) 0.5023(5) 0.0704(7) 0.041(2) Uani 1 d . .
C8 C 0.2930(11) 0.3993(9) -0.2363(11) 0.070(4) Uani 1 d . .
H81 H 0.2592(11) 0.3479(9) -0.2245(11) 0.165(74) Uiso 1 calc R .
H82 H 0.3466(11) 0.3820(9) -0.2613(11) 0.109(53) Uiso 1 calc R .
H83 H 0.2520(11) 0.4356(9) -0.3002(11) 0.167(78) Uiso 1 calc R .
C9 C 0.2444(7) 0.3645(6) 0.0131(9) 0.041(3) Uani 1 d . .
C10 C 0.2469(9) 0.2809(7) -0.0364(10) 0.056(3) Uani 1 d . .
H10 H 0.2891(9) 0.2698(7) -0.0809(10) 0.018(23) Uiso 1 calc R .
C11 C 0.1897(10) 0.2152(8) -0.0217(12) 0.071(4) Uani 1 d . .
H11 H 0.1935(10) 0.1597(8) -0.0545(12) 0.121(56) Uiso 1 calc R .
C12 C 0.1263(10) 0.2317(8) 0.0422(12) 0.069(4) Uani 1 d . .
H12 H 0.0838(10) 0.1885(8) 0.0486(12) 0.051(34) Uiso 1 calc R .
C13 C 0.1258(9) 0.3113(8) 0.0959(10) 0.061(3) Uani 1 d . .
H13 H 0.0844(9) 0.3205(8) 0.1420(10) 0.011(22) Uiso 1 calc R .
C14 C 0.1844(8) 0.3799(7) 0.0852(10) 0.045(3) Uani 1 d . .
O1 O 0.1815(5) 0.4548(5) 0.1411(6) 0.053(2) Uani 1 d . .
N3 N 0.2404(6) 0.6374(5) 0.1744(8) 0.045(2) Uani 1 d . .
C15 C 0.1843(8) 0.6436(8) 0.0603(11) 0.054(3) Uani 1 d . .
H15 H 0.1729(8) 0.5935(8) 0.0104(11) 0.031(26) Uiso 1 calc R .
C16 C 0.1407(9) 0.7213(8) 0.0090(14) 0.069(4) Uani 1 d . .
H16 H 0.1002(9) 0.7231(8) -0.0729(14) 0.128(62) Uiso 1 calc R .
C17 C 0.1584(10) 0.7946(9) 0.0810(15) 0.073(4) Uani 1 d . .
H17 H 0.1308(10) 0.8480(9) 0.0495(15) 0.115(53) Uiso 1 calc R .
C18 C 0.2176(9) 0.7884(9) 0.2004(15) 0.077(4) Uani 1 d . .
H18 H 0.2311(9) 0.8383(9) 0.2505(15) 0.059(34) Uiso 1 calc R .
C19 C 0.2574(9) 0.7102(8) 0.2476(13) 0.061(3) Uani 1 d . .
H19 H 0.2963(9) 0.7068(8) 0.3302(13) 0.084(46) Uiso 1 calc R .
C20 C 0.2793(9) 0.5217(7) 0.4030(10) 0.067(4) Uani 1 d . .
O2 O 0.2613(7) 0.5276(6) 0.4943(8) 0.100(3) Uani 1 d . .
C21 C 0.3670(8) 0.3999(8) 0.3049(9) 0.053(3) Uani 1 d . .
O3 O 0.4010(7) 0.3331(5) 0.3375(8) 0.080(3) Uani 1 d . .
C22 C 0.4261(10) 0.5629(9) 0.3330(11) 0.068(4) Uani 1 d . .
O4 O 0.5034(7) 0.5921(6) 0.3851(8) 0.085(3) Uani 1 d . .
Cl1 Cl 0.0141(4) 0.6321(3) 0.2504(5) 0.140(2) Uani 1 d . .
Cl2 Cl -0.0535(5) 0.4588(4) 0.2617(6) 0.187(2) Uani 1 d . .
C99 C -0.0002(20) 0.5312(10) 0.1849(23) 0.146(8) Uani 1 d . .
H991 H 0.0611(20) 0.5082(10) 0.1869(23) 0.549(246) Uiso 1 calc R .
H992 H -0.0386(20) 0.5358(10) 0.0978(23) 0.430(244) Uiso 1 calc R .

loop_
_atom_type_symbol
_atom_type_description
_atom_type_scat_dispersion_real
_atom_type_scat_dispersion_imag
_atom_type_scat_source
C C 0.0033 0.0016 'International Tables Vol C Tables 4.2.6.8 and 6.1.1.4'
H H 0.0000 0.0000 'International Tables Vol C Tables 4.2.6.8 and 6.1.1.4'
N N 0.0061 0.0033 'International Tables Vol C Tables 4.2.6.8 and 6.1.1.4'
O O 0.0106 0.0060 'International Tables Vol C Tables 4.2.6.8 and 6.1.1.4'
Re Re -1.0185 7.2310 'International Tables Vol C Tables 4.2.6.8 and 6.1.1.4'
Cl Cl 0.1484 0.1585 'International Tables Vol C Tables 4.2.6.8 and 6.1.1.4'

loop_
_geom_angle_atom_site_label_1
_geom_angle_atom_site_label_2
_geom_angle_atom_site_label_3
_geom_angle
_geom_angle_site_symmetry_1
_geom_angle_site_symmetry_3
_geom_angle_publ_flag
C22 Re C21 88.7(5) . . ?
C22 Re C20 88.0(5) . . ?
C21 Re C20 89.4(4) . . ?
C22 Re O1 175.3(4) . . ?
C21 Re O1 92.8(4) . . ?
C20 Re O1 96.5(4) . . ?
C22 Re N2 96.3(4) . . ?
C21 Re N2 93.7(4) . . ?
C20 Re N2 174.7(4) . . ?
O1 Re N2 79.1(3) . . ?
C22 Re N3 94.8(4) . . ?
C21 Re N3 175.9(4) . . ?
C20 Re N3 92.9(4) . . ?
O1 Re N3 83.5(3) . . ?
N2 Re N3 83.7(3) . . ?
N2 C1 N1 109.2(9) . . ?
N2 C1 C9 124.8(9) . . ?
N1 C1 C9 125.9(10) . . ?
C2 N1 C1 107.6(8) . . ?
C2 N1 C8 124.0(9) . . ?
C1 N1 C8 127.9(10) . . ?
N1 C2 C7 107.9(9) . . ?
N1 C2 C3 130.9(10) . . ?
C7 C2 C3 121.2(11) . . ?
C5 C3 C2 116.3(11) . . ?
C5 C3 H3 121.8(7) . . ?
C2 C3 H3 121.8(7) . . ?
C5 C4 C6 121.2(12) . . ?
C5 C4 H4 119.4(8) . . ?
C6 C4 H4 119.4(7) . . ?
C4 C5 C3 123.0(12) . . ?
C4 C5 H5 118.5(8) . . ?
C3 C5 H5 118.5(7) . . ?
C7 C6 C4 116.8(11) . . ?
C7 C6 H6 121.6(7) . . ?
C4 C6 H6 121.6(7) . . ?
C2 C7 C6 121.6(11) . . ?
C2 C7 N2 107.8(9) . . ?
C6 C7 N2 130.5(10) . . ?
C1 N2 C7 107.5(8) . . ?
C1 N2 Re 122.7(7) . . ?
C7 N2 Re 129.8(7) . . ?
N1 C8 H81 109.5(6) . . ?
N1 C8 H82 109.5(7) . . ?
H81 C8 H82 109.5 . . ?
N1 C8 H83 109.5(7) . . ?
H81 C8 H83 109.5 . . ?
H82 C8 H83 109.5 . . ?
C10 C9 C14 118.9(10) . . ?
C10 C9 C1 121.9(10) . . ?
C14 C9 C1 119.2(9) . . ?
C11 C10 C9 122.1(12) . . ?
C11 C10 H10 118.9(8) . . ?
C9 C10 H10 118.9(7) . . ?
C10 C11 C12 119.1(13) . . ?
C10 C11 H11 120.5(8) . . ?
C12 C11 H11 120.5(8) . . ?
C13 C12 C11 119.6(13) . . ?
C13 C12 H12 120.2(9) . . ?
C11 C12 H12 120.2(8) . . ?
C12 C13 C14 123.1(13) . . ?
C12 C13 H13 118.5(9) . . ?
C14 C13 H13 118.5(7) . . ?
O1 C14 C13 120.0(11) . . ?
O1 C14 C9 123.0(10) . . ?
C13 C14 C9 117.0(11) . . ?
C14 O1 Re 118.1(7) . . ?
C15 N3 C19 118.7(10) . . ?
C15 N3 Re 121.7(8) . . ?
C19 N3 Re 119.6(8) . . ?
N3 C15 C16 123.2(12) . . ?
N3 C15 H15 118.4(7) . . ?
C16 C15 H15 118.4(8) . . ?
C17 C16 C15 118.4(13) . . ?
C17 C16 H16 120.8(9) . . ?
C15 C16 H16 120.8(8) . . ?
C16 C17 C18 118.5(13) . . ?
C16 C17 H17 120.8(9) . . ?
C18 C17 H17 120.8(8) . . ?
C17 C18 C19 121.0(13) . . ?
C17 C18 H18 119.5(8) . . ?
C19 C18 H18 119.5(8) . . ?
N3 C19 C18 120.1(12) . . ?
N3 C19 H19 119.9(7) . . ?
C18 C19 H19 119.9(8) . . ?
O2 C20 Re 179.2(12) . . ?
O3 C21 Re 179.4(11) . . ?
O4 C22 Re 176.1(12) . . ?
Cl1 C99 Cl2 112.2(9) . . ?
Cl1 C99 H991 109.3(9) . . ?
Cl2 C99 H991 109.3(9) . . ?
Cl1 C99 H992 109.1(10) . . ?
Cl2 C99 H992 109.0(10) . . ?
H991 C99 H992 107.9 . . ?

loop_
_geom_bond_atom_site_label_1
_geom_bond_atom_site_label_2
_geom_bond_distance
_geom_bond_site_symmetry_2
_geom_bond_publ_flag
Re C22 1.84(2) . ?
Re C21 1.905(13) . ?
Re C20 1.919(12) . ?
Re O1 2.130(7) . ?
Re N2 2.151(7) . ?
Re N3 2.230(8) . ?
C1 N2 1.342(11) . ?
C1 N1 1.388(12) . ?
C1 C9 1.440(14) . ?
N1 C2 1.366(12) . ?
N1 C8 1.475(12) . ?
C2 C7 1.379(12) . ?
C2 C3 1.395(13) . ?
C3 C5 1.371(15) . ?
C3 H3 0.93 . ?
C4 C5 1.361(14) . ?
C4 C6 1.390(13) . ?
C4 H4 0.93 . ?
C5 H5 0.93 . ?
C6 C7 1.383(13) . ?
C6 H6 0.93 . ?
C7 N2 1.398(12) . ?
C8 H81 0.96 . ?
C8 H82 0.96 . ?
C8 H83 0.96 . ?
C9 C10 1.394(13) . ?
C9 C14 1.397(13) . ?
C10 C11 1.355(15) . ?
C10 H10 0.93 . ?
C11 C12 1.37(2) . ?
C11 H11 0.93 . ?
C12 C13 1.354(14) . ?
C12 H12 0.93 . ?
C13 C14 1.389(14) . ?
C13 H13 0.93 . ?
C14 O1 1.308(11) . ?
N3 C15 1.297(12) . ?
N3 C19 1.356(13) . ?
C15 C16 1.387(14) . ?
C15 H15 0.93 . ?
C16 C17 1.36(2) . ?
C16 H16 0.93 . ?
C17 C18 1.36(2) . ?
C17 H17 0.93 . ?
C18 C19 1.362(15) . ?
C18 H18 0.93 . ?
C19 H19 0.93 . ?
C20 O2 1.139(12) . ?
C21 O3 1.145(12) . ?
C22 O4 1.203(14) . ?
Cl1 C99 1.688(14) . ?
Cl2 C99 1.734(14) . ?
C99 H991 0.97 . ?
C99 H992 0.97 . ?

loop_
_geom_torsion_atom_site_label_1
_geom_torsion_atom_site_label_2
_geom_torsion_atom_site_label_3
_geom_torsion_atom_site_label_4
_geom_torsion
_geom_torsion_site_symmetry_1
_geom_torsion_site_symmetry_2
_geom_torsion_site_symmetry_3
_geom_torsion_site_symmetry_4
_geom_torsion_publ_flag
N2 C1 N1 C2 1.0(10) . . . . ?
C9 C1 N1 C2 177.2(10) . . . . ?
N2 C1 N1 C8 -170.8(10) . . . . ?
C9 C1 N1 C8 5.4(17) . . . . ?
C1 N1 C2 C7 0.2(10) . . . . ?
C8 N1 C2 C7 172.4(10) . . . . ?
C1 N1 C2 C3 179.6(11) . . . . ?
C8 N1 C2 C3 -8.1(17) . . . . ?
N1 C2 C3 C5 179.1(10) . . . . ?
C7 C2 C3 C5 -1.5(16) . . . . ?
C6 C4 C5 C3 0.0(19) . . . . ?
C2 C3 C5 C4 0.5(17) . . . . ?
C5 C4 C6 C7 0.5(16) . . . . ?
N1 C2 C7 C6 -178.4(9) . . . . ?
C3 C2 C7 C6 2.0(16) . . . . ?
N1 C2 C7 N2 -1.2(11) . . . . ?
C3 C2 C7 N2 179.3(9) . . . . ?
C4 C6 C7 C2 -1.5(15) . . . . ?
C4 C6 C7 N2 -178.0(10) . . . . ?
N1 C1 N2 C7 -1.7(11) . . . . ?
C9 C1 N2 C7 -177.9(9) . . . . ?
N1 C1 N2 Re 178.8(6) . . . . ?
C9 C1 N2 Re 2.5(13) . . . . ?
C2 C7 N2 C1 1.8(11) . . . . ?
C6 C7 N2 C1 178.7(10) . . . . ?
C2 C7 N2 Re -178.7(6) . . . . ?
C6 C7 N2 Re -1.8(15) . . . . ?
C22 Re N2 C1 145.4(8) . . . . ?
C21 Re N2 C1 56.3(8) . . . . ?
C20 Re N2 C1 -70.0(42) . . . . ?
O1 Re N2 C1 -35.8(7) . . . . ?
N3 Re N2 C1 -120.4(8) . . . . ?
C22 Re N2 C7 -34.0(9) . . . . ?
C21 Re N2 C7 -123.1(8) . . . . ?
C20 Re N2 C7 110.6(40) . . . . ?
O1 Re N2 C7 144.7(8) . . . . ?
N3 Re N2 C7 60.1(8) . . . . ?
N2 C1 C9 C10 -150.4(10) . . . . ?
N1 C1 C9 C10 34.0(16) . . . . ?
N2 C1 C9 C14 30.2(15) . . . . ?
N1 C1 C9 C14 -145.4(10) . . . . ?
C14 C9 C10 C11 3.1(17) . . . . ?
C1 C9 C10 C11 -176.3(11) . . . . ?
C9 C10 C11 C12 1.0(19) . . . . ?
C10 C11 C12 C13 -4.0(20) . . . . ?
C11 C12 C13 C14 2.9(19) . . . . ?
C12 C13 C14 O1 -178.9(10) . . . . ?
C12 C13 C14 C9 1.2(17) . . . . ?
C10 C9 C14 O1 176.0(10) . . . . ?
C1 C9 C14 O1 -4.6(15) . . . . ?
C10 C9 C14 C13 -4.2(15) . . . . ?
C1 C9 C14 C13 175.3(9) . . . . ?
C13 C14 O1 Re 131.2(9) . . . . ?
C9 C14 O1 Re -49.0(12) . . . . ?
C22 Re O1 C14 73.4(52) . . . . ?
C21 Re O1 C14 -34.9(7) . . . . ?
C20 Re O1 C14 -124.7(7) . . . . ?
N2 Re O1 C14 58.3(7) . . . . ?
N3 Re O1 C14 143.1(7) . . . . ?
C22 Re N3 C15 138.3(9) . . . . ?
C21 Re N3 C15 -9.1(56) . . . . ?
C20 Re N3 C15 -133.4(9) . . . . ?
O1 Re N3 C15 -37.3(8) . . . . ?
N2 Re N3 C15 42.5(8) . . . . ?
C22 Re N3 C19 -40.0(8) . . . . ?
C21 Re N3 C19 172.6(51) . . . . ?
C20 Re N3 C19 48.2(9) . . . . ?
O1 Re N3 C19 144.4(8) . . . . ?
N2 Re N3 C19 -135.9(8) . . . . ?
C19 N3 C15 C16 0.0(17) . . . . ?
Re N3 C15 C16 -178.4(9) . . . . ?
N3 C15 C16 C17 1.0(19) . . . . ?
C15 C16 C17 C18 -0.5(19) . . . . ?
C16 C17 C18 C19 -0.9(21) . . . . ?
C15 N3 C19 C18 -1.3(16) . . . . ?
Re N3 C19 C18 177.0(9) . . . . ?
C17 C18 C19 N3 1.8(20) . . . . ?
C22 Re C20 O2 -34.6(690) . . . . ?
C21 Re C20 O2 54.1(690) . . . . ?
O1 Re C20 O2 146.8(690) . . . . ?
N2 Re C20 O2 -179.5(1000) . . . . ?
N3 Re C20 O2 -129.3(690) . . . . ?
C22 Re C21 O3 -34.9(894) . . . . ?
C20 Re C21 O3 -122.9(894) . . . . ?
O1 Re C21 O3 140.6(894) . . . . ?
N2 Re C21 O3 61.4(894) . . . . ?
N3 Re C21 O3 112.6(886) . . . . ?
C21 Re C22 O4 33.9(144) . . . . ?
C20 Re C22 O4 123.4(144) . . . . ?
O1 Re C22 O4 -74.6(160) . . . . ?
N2 Re C22 O4 -59.7(144) . . . . ?
N3 Re C22 O4 -143.9(144) . . . . ?
